data_4345694
loop_
_publ_author_name
'W\"achtler, Erik'
'Wahlicht, Sven'
'Priv\'er, Steven H.'
'Bennett, Martin A.'
'Gerke, Birgit'
'P\"ottgen, Rainer'
'Brendler, Erica'
'Gericke, Robert'
'Wagler, J\"org'
'Bhargava, Suresh K.'

_publ_section_title
;
 Tin(IV) Compounds with 2-C6F4PPh2 Substituents and Their Reactivity
 toward Palladium(0): Formation of Tin--Palladium Complexes via Oxidative
 Addition
;
_journal_name_full 'Inorganic Chemistry'
_journal_paper_doi 10.1021/acs.inorgchem.7b00410
_journal_year 2017
_chemical_formula_moiety 'C18 H10 Br F4 P'
_chemical_formula_sum 'C18 H10 Br F4 P'
_chemical_formula_weight 413.14
_space_group_crystal_system monoclinic
_space_group_IT_number 14
_space_group_name_Hall '-P 2yn'
_space_group_name_H-M_alt 'P 1 21/n 1'
_symmetry_space_group_name_Hall '-P 2yn'
_symmetry_space_group_name_H-M 'P 1 21/n 1'
_atom_sites_solution_hydrogens geom
_audit_creation_method SHELXL-2014/7
_cell_angle_alpha 90
_cell_angle_beta 114.1490(10)
_cell_angle_gamma 90
_cell_formula_units_Z 4
_cell_length_a 17.1656(9)
_cell_length_b 5.5388(3)
_cell_length_c 18.5220(10)
_cell_measurement_reflns_used 6039
_cell_measurement_temperature 150(2)
_cell_measurement_theta_max 32.74
_cell_measurement_theta_min 2.60
_cell_volume 1606.90(15)
_computing_cell_refinement 'Bruker SAINT'
_computing_data_collection 'Bruker APEX2'
_computing_data_reduction 'Bruker SAINT'
_computing_molecular_graphics 'ORTEP32 (Farugia)'
_computing_publication_material 'Ciftab (Sheldrick)'
_computing_structure_refinement 'SHELXS-2014/7 (Sheldrick, 2014)'
_computing_structure_solution 'SHELXL-2014/7 (Sheldrick, 2014)'
_diffrn_ambient_temperature 150(2)
_diffrn_measured_fraction_theta_full 0.999
_diffrn_measured_fraction_theta_max 0.997
_diffrn_measurement_device_type 'Bruker APEX-II CCD'
_diffrn_measurement_method 'omega scans'
_diffrn_radiation_type MoK\a
_diffrn_radiation_wavelength 0.71073
_diffrn_reflns_av_R_equivalents 0.0235
_diffrn_reflns_av_unetI/netI 0.0255
_diffrn_reflns_Laue_measured_fraction_full 0.999
_diffrn_reflns_Laue_measured_fraction_max 0.997
_diffrn_reflns_limit_h_max 25
_diffrn_reflns_limit_h_min -24
_diffrn_reflns_limit_k_max 8
_diffrn_reflns_limit_k_min -3
_diffrn_reflns_limit_l_max 26
_diffrn_reflns_limit_l_min -27
_diffrn_reflns_number 18091
_diffrn_reflns_point_group_measured_fraction_full 0.999
_diffrn_reflns_point_group_measured_fraction_max 0.997
_diffrn_reflns_theta_full 25.242
_diffrn_reflns_theta_max 31.988
_diffrn_reflns_theta_min 2.103
_exptl_absorpt_coefficient_mu 2.696
_exptl_absorpt_correction_T_max 0.7469
_exptl_absorpt_correction_T_min 0.6832
_exptl_absorpt_correction_type multi-scan
_exptl_absorpt_process_details SADABS
_exptl_crystal_colour colourless
_exptl_crystal_density_diffrn 1.708
_exptl_crystal_description piece
_exptl_crystal_F_000 816
_exptl_crystal_size_max 0.330
_exptl_crystal_size_mid 0.230
_exptl_crystal_size_min 0.090
_refine_diff_density_max 0.465
_refine_diff_density_min -0.451
_refine_diff_density_rms 0.061
_refine_ls_extinction_method none
_refine_ls_goodness_of_fit_ref 1.051
_refine_ls_hydrogen_treatment constr
_refine_ls_matrix_type full
_refine_ls_number_parameters 217
_refine_ls_number_reflns 5561
_refine_ls_number_restraints 0
_refine_ls_restrained_S_all 1.051
_refine_ls_R_factor_all 0.0380
_refine_ls_R_factor_gt 0.0263
_refine_ls_shift/su_max 0.001
_refine_ls_shift/su_mean 0.000
_refine_ls_structure_factor_coef Fsqd
_refine_ls_weighting_details 'w=1/[\s^2^(Fo^2^)+(0.0320P)^2^+0.3467P] where P=(Fo^2^+2Fc^2^)/3'
_refine_ls_weighting_scheme calc
_refine_ls_wR_factor_gt 0.0642
_refine_ls_wR_factor_ref 0.0667
_reflns_Friedel_coverage 0.000
_reflns_number_gt 4521
_reflns_number_total 5561
_reflns_threshold_expression 'I > 2\s(I)'
_cod_data_source_file ic7b00410_si_003.cif
_cod_data_source_block 2-BrC6F4PPh2
_cod_depositor_comments
;
The following automatic conversions were performed:

'_exptl_absorpt_correction_type' value 'MULTI-SCAN' changed to
'multi-scan' according to
/home/data/users/saulius/crontab/automatic-downloads/rss-feeds/ACS/lib/dictionaries/cif_core.dic
dictionary named 'cif_core.dic' version 2.4.2 from 2011-04-26.

Automatic conversion script
Id: cif_fix_values 4973 2017-02-22 13:04:09Z antanas 
;
_cod_database_code 4345694
_shelx_shelxl_version_number 2014/7
_shelx_space_group_comment
;
The symmetry employed for this shelxl refinement is uniquely defined
by the following loop, which should always be used as a source of
symmetry information in preference to the above space-group names.
They are only intended as comments.
;
_shelx_estimated_absorpt_t_min 0.470
_shelx_estimated_absorpt_t_max 0.793

loop_
_space_group_symop_operation_xyz
'x, y, z'
'-x+1/2, y+1/2, -z+1/2'
'-x, -y, -z'
'x-1/2, -y-1/2, z-1/2'

loop_
_atom_site_label
_atom_site_type_symbol
_atom_site_fract_x
_atom_site_fract_y
_atom_site_fract_z
_atom_site_U_iso_or_equiv
_atom_site_adp_type
_atom_site_occupancy
_atom_site_site_symmetry_order
_atom_site_calc_flag
_atom_site_refinement_flags_posn
_atom_site_refinement_flags_adp
Br1 Br 0.82622(2) 0.96368(3) 0.77427(2) 0.02757(5) Uani 1 1 d . .
P1 P 0.96866(2) 0.89410(7) 0.70007(2) 0.02263(8) Uani 1 1 d . .
F1 F 1.09087(6) 0.44830(19) 0.78826(6) 0.0346(2) Uani 1 1 d . .
F2 F 1.08384(6) 0.1739(2) 0.90077(6) 0.0410(2) Uani 1 1 d . .
F3 F 0.96397(7) 0.2458(2) 0.95921(5) 0.0411(2) Uani 1 1 d . .
F4 F 0.84908(6) 0.6041(2) 0.90077(6) 0.0379(2) Uani 1 1 d . .
C1 C 0.90857(8) 0.7149(3) 0.80998(8) 0.0226(3) Uani 1 1 d . .
C2 C 0.96883(8) 0.6806(3) 0.77723(8) 0.0214(3) Uani 1 1 d . .
C3 C 1.02776(9) 0.4965(3) 0.81128(9) 0.0250(3) Uani 1 1 d . .
C4 C 1.02631(9) 0.3514(3) 0.87165(8) 0.0282(3) Uani 1 1 d . .
C5 C 0.96582(10) 0.3867(3) 0.90125(8) 0.0287(3) Uani 1 1 d . .
C6 C 0.90707(10) 0.5700(3) 0.87038(8) 0.0271(3) Uani 1 1 d . .
C7 C 0.86920(8) 0.8117(3) 0.61618(8) 0.0215(3) Uani 1 1 d . .
C8 C 0.82062(9) 0.6069(3) 0.61134(8) 0.0262(3) Uani 1 1 d . .
H8 H 0.8397 0.4918 0.6530 0.031 Uiso 1 1 calc R U
C9 C 0.74418(10) 0.5695(3) 0.54589(9) 0.0283(3) Uani 1 1 d . .
H9 H 0.7111 0.4294 0.5432 0.034 Uiso 1 1 calc R U
C10 C 0.71605(9) 0.7352(3) 0.48471(8) 0.0279(3) Uani 1 1 d . .
H10 H 0.6635 0.7099 0.4403 0.033 Uiso 1 1 calc R U
C11 C 0.76436(11) 0.9371(3) 0.48828(9) 0.0329(3) Uani 1 1 d . .
H11 H 0.7456 1.0494 0.4458 0.039 Uiso 1 1 calc R U
C12 C 0.84056(10) 0.9767(3) 0.55394(9) 0.0292(3) Uani 1 1 d . .
H12 H 0.8733 1.1172 0.5564 0.035 Uiso 1 1 calc R U
C13 C 1.04942(9) 0.7743(3) 0.66851(8) 0.0245(3) Uani 1 1 d . .
C14 C 1.12768(9) 0.8924(3) 0.69766(9) 0.0286(3) Uani 1 1 d . .
H14 H 1.1365 1.0291 0.7311 0.034 Uiso 1 1 calc R U
C15 C 1.19331(10) 0.8108(4) 0.67799(10) 0.0363(4) Uani 1 1 d . .
H15 H 1.2470 0.8906 0.6986 0.044 Uiso 1 1 calc R U
C16 C 1.18028(11) 0.6142(4) 0.62860(10) 0.0364(4) Uani 1 1 d . .
H16 H 1.2252 0.5584 0.6154 0.044 Uiso 1 1 calc R U
C17 C 1.10185(12) 0.4978(3) 0.59816(10) 0.0374(4) Uani 1 1 d . .
H17 H 1.0929 0.3628 0.5641 0.045 Uiso 1 1 calc R U
C18 C 1.03644(11) 0.5792(3) 0.61768(10) 0.0330(3) Uani 1 1 d . .
H18 H 0.9825 0.5010 0.5962 0.040 Uiso 1 1 calc R U

loop_
_atom_site_aniso_label
_atom_site_aniso_U_11
_atom_site_aniso_U_22
_atom_site_aniso_U_33
_atom_site_aniso_U_23
_atom_site_aniso_U_13
_atom_site_aniso_U_12
Br1 0.02129(7) 0.02581(8) 0.03599(8) -0.00499(6) 0.01211(6) 0.00290(5)
P1 0.01839(16) 0.02063(18) 0.02831(17) -0.00393(13) 0.00900(13) -0.00250(13)
F1 0.0230(4) 0.0377(6) 0.0446(5) 0.0035(4) 0.0153(4) 0.0103(4)
F2 0.0339(5) 0.0375(6) 0.0396(5) 0.0081(4) 0.0029(4) 0.0141(4)
F3 0.0517(6) 0.0430(6) 0.0254(4) 0.0067(4) 0.0125(4) 0.0001(5)
F4 0.0424(5) 0.0436(6) 0.0372(5) -0.0031(4) 0.0261(5) 0.0009(5)
C1 0.0183(6) 0.0228(7) 0.0231(6) -0.0065(5) 0.0050(5) -0.0006(5)
C2 0.0162(5) 0.0219(7) 0.0223(6) -0.0055(5) 0.0042(5) -0.0009(5)
C3 0.0176(6) 0.0272(8) 0.0269(6) -0.0053(5) 0.0057(5) 0.0010(5)
C4 0.0237(7) 0.0264(8) 0.0246(6) -0.0023(6) -0.0002(5) 0.0032(6)
C5 0.0324(8) 0.0296(8) 0.0186(6) -0.0020(5) 0.0048(6) -0.0027(6)
C6 0.0268(7) 0.0305(8) 0.0239(6) -0.0080(6) 0.0101(5) -0.0030(6)
C7 0.0195(6) 0.0201(7) 0.0245(6) -0.0010(5) 0.0087(5) -0.0004(5)
C8 0.0286(7) 0.0240(7) 0.0230(6) 0.0018(5) 0.0076(5) -0.0052(6)
C9 0.0280(7) 0.0276(8) 0.0264(7) -0.0020(6) 0.0080(6) -0.0090(6)
C10 0.0247(7) 0.0303(8) 0.0244(6) -0.0010(6) 0.0058(5) -0.0003(6)
C11 0.0332(8) 0.0307(9) 0.0293(7) 0.0084(6) 0.0073(6) 0.0011(6)
C12 0.0279(7) 0.0219(7) 0.0349(7) 0.0049(6) 0.0098(6) -0.0042(6)
C13 0.0218(6) 0.0258(7) 0.0268(6) -0.0021(5) 0.0108(5) -0.0014(5)
C14 0.0240(7) 0.0275(8) 0.0365(8) -0.0027(6) 0.0146(6) -0.0031(6)
C15 0.0261(7) 0.0407(10) 0.0474(9) 0.0002(8) 0.0203(7) -0.0022(7)
C16 0.0356(8) 0.0435(10) 0.0388(8) 0.0049(7) 0.0239(7) 0.0093(7)
C17 0.0426(9) 0.0391(10) 0.0341(8) -0.0073(7) 0.0194(7) 0.0042(7)
C18 0.0294(7) 0.0343(9) 0.0357(8) -0.0099(7) 0.0138(6) -0.0025(6)

loop_
_atom_type_symbol
_atom_type_description
_atom_type_scat_dispersion_real
_atom_type_scat_dispersion_imag
_atom_type_scat_source
C C 0.0033 0.0016 'International Tables Vol C Tables 4.2.6.8 and 6.1.1.4'
H H 0.0000 0.0000 'International Tables Vol C Tables 4.2.6.8 and 6.1.1.4'
F F 0.0171 0.0103 'International Tables Vol C Tables 4.2.6.8 and 6.1.1.4'
P P 0.1023 0.0942 'International Tables Vol C Tables 4.2.6.8 and 6.1.1.4'
Br Br -0.2901 2.4595 'International Tables Vol C Tables 4.2.6.8 and 6.1.1.4'

loop_
_geom_angle_atom_site_label_1
_geom_angle_atom_site_label_2
_geom_angle_atom_site_label_3
_geom_angle
C13 P1 C7 101.70(6)
C13 P1 C2 104.59(7)
C7 P1 C2 101.63(6)
C6 C1 C2 121.93(13)
C6 C1 Br1 116.54(10)
C2 C1 Br1 121.53(11)
C3 C2 C1 115.36(13)
C3 C2 P1 126.02(11)
C1 C2 P1 118.43(11)
F1 C3 C4 115.09(13)
F1 C3 C2 122.16(14)
C4 C3 C2 122.74(14)
F2 C4 C5 119.79(15)
F2 C4 C3 119.79(14)
C5 C4 C3 120.42(14)
F3 C5 C4 120.52(15)
F3 C5 C6 120.56(14)
C4 C5 C6 118.92(14)
F4 C6 C5 118.15(14)
F4 C6 C1 121.25(14)
C5 C6 C1 120.60(14)
C8 C7 C12 118.87(13)
C8 C7 P1 125.73(11)
C12 C7 P1 115.36(11)
C7 C8 C9 120.38(14)
C7 C8 H8 119.8
C9 C8 H8 119.8
C10 C9 C8 120.27(14)
C10 C9 H9 119.9
C8 C9 H9 119.9
C11 C10 C9 119.86(14)
C11 C10 H10 120.1
C9 C10 H10 120.1
C10 C11 C12 120.15(14)
C10 C11 H11 119.9
C12 C11 H11 119.9
C11 C12 C7 120.44(14)
C11 C12 H12 119.8
C7 C12 H12 119.8
C14 C13 C18 119.39(14)
C14 C13 P1 116.26(11)
C18 C13 P1 124.35(11)
C13 C14 C15 120.15(15)
C13 C14 H14 119.9
C15 C14 H14 119.9
C16 C15 C14 119.99(16)
C16 C15 H15 120.0
C14 C15 H15 120.0
C15 C16 C17 120.21(15)
C15 C16 H16 119.9
C17 C16 H16 119.9
C16 C17 C18 119.81(16)
C16 C17 H17 120.1
C18 C17 H17 120.1
C17 C18 C13 120.42(16)
C17 C18 H18 119.8
C13 C18 H18 119.8

loop_
_geom_bond_atom_site_label_1
_geom_bond_atom_site_label_2
_geom_bond_distance
Br1 C1 1.8895(14)
P1 C13 1.8347(14)
P1 C7 1.8348(14)
P1 C2 1.8539(15)
F1 C3 1.3435(17)
F2 C4 1.3408(18)
F3 C5 1.3381(18)
F4 C6 1.3424(17)
C1 C6 1.386(2)
C1 C2 1.4098(18)
C2 C3 1.393(2)
C3 C4 1.385(2)
C4 C5 1.372(2)
C5 C6 1.379(2)
C7 C8 1.389(2)
C7 C12 1.394(2)
C8 C9 1.390(2)
C8 H8 0.9500
C9 C10 1.383(2)
C9 H9 0.9500
C10 C11 1.377(2)
C10 H10 0.9500
C11 C12 1.392(2)
C11 H11 0.9500
C12 H12 0.9500
C13 C14 1.390(2)
C13 C18 1.390(2)
C14 C15 1.394(2)
C14 H14 0.9500
C15 C16 1.381(3)
C15 H15 0.9500
C16 C17 1.387(3)
C16 H16 0.9500
C17 C18 1.388(2)
C17 H17 0.9500
C18 H18 0.9500

loop_
_geom_torsion_atom_site_label_1
_geom_torsion_atom_site_label_2
_geom_torsion_atom_site_label_3
_geom_torsion_atom_site_label_4
_geom_torsion
C6 C1 C2 C3 -1.7(2)
Br1 C1 C2 C3 177.62(10)
C6 C1 C2 P1 -177.01(11)
Br1 C1 C2 P1 2.34(16)
C13 P1 C2 C3 9.46(14)
C7 P1 C2 C3 114.98(13)
C13 P1 C2 C1 -175.82(11)
C7 P1 C2 C1 -70.30(12)
C1 C2 C3 F1 -177.57(12)
P1 C2 C3 F1 -2.7(2)
C1 C2 C3 C4 1.8(2)
P1 C2 C3 C4 176.64(11)
F1 C3 C4 F2 -2.0(2)
C2 C3 C4 F2 178.61(13)
F1 C3 C4 C5 178.69(13)
C2 C3 C4 C5 -0.7(2)
F2 C4 C5 F3 0.3(2)
C3 C4 C5 F3 179.56(13)
F2 C4 C5 C6 -179.85(13)
C3 C4 C5 C6 -0.5(2)
F3 C5 C6 F4 0.8(2)
C4 C5 C6 F4 -179.09(13)
F3 C5 C6 C1 -179.53(13)
C4 C5 C6 C1 0.6(2)
C2 C1 C6 F4 -179.73(13)
Br1 C1 C6 F4 0.89(18)
C2 C1 C6 C5 0.6(2)
Br1 C1 C6 C5 -178.77(11)
C13 P1 C7 C8 95.61(14)
C2 P1 C7 C8 -12.16(14)
C13 P1 C7 C12 -86.34(12)
C2 P1 C7 C12 165.88(11)
C12 C7 C8 C9 -0.8(2)
P1 C7 C8 C9 177.15(12)
C7 C8 C9 C10 0.4(2)
C8 C9 C10 C11 0.6(2)
C9 C10 C11 C12 -1.2(3)
C10 C11 C12 C7 0.7(3)
C8 C7 C12 C11 0.3(2)
P1 C7 C12 C11 -177.92(13)
C7 P1 C13 C14 151.69(12)
C2 P1 C13 C14 -102.84(12)
C7 P1 C13 C18 -27.49(15)
C2 P1 C13 C18 77.97(15)
C18 C13 C14 C15 -2.0(2)
P1 C13 C14 C15 178.77(13)
C13 C14 C15 C16 0.8(3)
C14 C15 C16 C17 0.3(3)
C15 C16 C17 C18 -0.2(3)
C16 C17 C18 C13 -1.0(3)
C14 C13 C18 C17 2.1(3)
P1 C13 C18 C17 -178.76(14)
